data_4512168
loop_
_publ_author_name
'Thorp-Greenwood, Flora L.'
'Kulak, Alexander N.'
'Hardie, Michaele J.'

_publ_section_title
;
 Three-Dimensional Silver-dabco Coordination Polymers with Zeolitic or
 Three-Connected Topology
;
_journal_issue 11
_journal_name_full 'Crystal Growth &amp; Design'
_journal_page_first 5361
_journal_paper_doi 10.1021/cg501231v
_journal_volume 14
_journal_year 2014
_chemical_formula_sum 'C30 H86 Ag2 B36 Co2 N8'
_chemical_formula_weight 1281.83
_chemical_name_systematic
; 
(acetonitrile)bis(diazabicyclo[2.2.2]octane)silver(I) 
cobalticarborane
;
_space_group_crystal_system monoclinic
_space_group_IT_number 14
_space_group_name_Hall '-P 2yn'
_space_group_name_H-M_alt 'P 1 21/n 1'
_symmetry_space_group_name_Hall '-P 2yn'
_symmetry_space_group_name_H-M 'P 1 21/n 1'
_atom_sites_solution_hydrogens geom
_atom_sites_solution_primary direct
_atom_sites_solution_secondary difmap
_audit_creation_method SHELXL-97
_cell_angle_alpha 90.00
_cell_angle_beta 110.814(3)
_cell_angle_gamma 90.00
_cell_formula_units_Z 4
_cell_length_a 21.585(2)
_cell_length_b 13.4043(14)
_cell_length_c 22.089(2)
_cell_measurement_temperature 150(2)
_cell_volume 5974.0(10)
_computing_structure_refinement 'SHELXL-97 (Sheldrick, 1997)'
_computing_structure_solution 'SHELXS-97 (Sheldrick, 1990)'
_diffrn_ambient_temperature 150(2)
_diffrn_measured_fraction_theta_full 0.983
_diffrn_measured_fraction_theta_max 0.983
_diffrn_radiation_monochromator graphite
_diffrn_radiation_source 'fine-focus sealed tube'
_diffrn_radiation_type MoK\a
_diffrn_radiation_wavelength 0.71073
_diffrn_reflns_av_R_equivalents 0.0419
_diffrn_reflns_av_sigmaI/netI 0.0479
_diffrn_reflns_limit_h_max 26
_diffrn_reflns_limit_h_min -26
_diffrn_reflns_limit_k_max 15
_diffrn_reflns_limit_k_min -16
_diffrn_reflns_limit_l_max 27
_diffrn_reflns_limit_l_min -19
_diffrn_reflns_number 39688
_diffrn_reflns_theta_full 25.91
_diffrn_reflns_theta_max 25.91
_diffrn_reflns_theta_min 1.13
_exptl_absorpt_coefficient_mu 1.228
_exptl_absorpt_correction_T_max 0.8768
_exptl_absorpt_correction_T_min 0.7571
_exptl_absorpt_correction_type multi-scan
_exptl_absorpt_process_details SADABS
_exptl_crystal_colour yellow-orange
_exptl_crystal_density_diffrn 1.425
_exptl_crystal_density_method 'not measured'
_exptl_crystal_description block
_exptl_crystal_F_000 2600
_exptl_crystal_size_max 0.24
_exptl_crystal_size_mid 0.18
_exptl_crystal_size_min 0.11
_refine_diff_density_max 5.138
_refine_diff_density_min -2.025
_refine_diff_density_rms 0.328
_refine_ls_extinction_method none
_refine_ls_goodness_of_fit_ref 1.094
_refine_ls_hydrogen_treatment constr
_refine_ls_matrix_type full
_refine_ls_number_parameters 505
_refine_ls_number_reflns 11445
_refine_ls_number_restraints 2
_refine_ls_restrained_S_all 1.094
_refine_ls_R_factor_all 0.1724
_refine_ls_R_factor_gt 0.1580
_refine_ls_shift/su_max 0.000
_refine_ls_shift/su_mean 0.000
_refine_ls_structure_factor_coef Fsqd
_refine_ls_weighting_details 'calc w=1/[\s^2^(Fo^2^)+(0.1504P)^2^+457.2760P] where P=(Fo^2^+2Fc^2^)/3'
_refine_ls_weighting_scheme calc
_refine_ls_wR_factor_gt 0.4439
_refine_ls_wR_factor_ref 0.4523
_reflns_number_gt 9435
_reflns_number_total 11445
_reflns_threshold_expression >2sigma(I)
_cod_data_source_file cg501231v_si_003.cif
_cod_data_source_block c:
_cod_depositor_comments 'Adding full bibliography for 4512167--4512169.cif.'
_cod_original_cell_volume 5973.9(11)
_cod_database_code 4512168

loop_
_symmetry_equiv_pos_as_xyz
'x, y, z'
'-x+1/2, y+1/2, -z+1/2'
'-x, -y, -z'
'x-1/2, -y-1/2, z-1/2'

loop_
_atom_site_label
_atom_site_type_symbol
_atom_site_fract_x
_atom_site_fract_y
_atom_site_fract_z
_atom_site_U_iso_or_equiv
_atom_site_adp_type
_atom_site_occupancy
_atom_site_symmetry_multiplicity
_atom_site_calc_flag
_atom_site_refinement_flags
_atom_site_disorder_assembly
_atom_site_disorder_group
Ag1 Ag 0.92939(6) 0.20117(11) 0.07035(6) 0.0317(4) Uani 1 1 d . . .
Co1 Co 0.74079(11) -0.13039(18) 0.13639(11) 0.0280(6) Uani 1 1 d . . .
N1 N 0.9765(7) 0.0699(13) 0.0268(7) 0.034(4) Uani 1 1 d . . .
C1 C 0.7827(8) 0.2315(17) 0.0688(8) 0.036(4) Uani 1 1 d . . .
H1A H 0.8026 0.2726 0.1082 0.043 Uiso 1 1 calc R . .
H1B H 0.7872 0.1604 0.0819 0.043 Uiso 1 1 calc R . .
B1 B 0.7706(15) -0.021(2) 0.3082(15) 0.062(7) Uiso 1 1 d . . .
H1 H 0.7777 0.0101 0.3573 0.074 Uiso 1 1 calc R . .
C22 C 0.485(5) -0.023(6) -0.079(5) 0.39(7) Uiso 1 1 d D . .
H22A H 0.5049 -0.0699 -0.1003 0.581 Uiso 1 1 calc R . .
H22B H 0.4390 -0.0092 -0.1067 0.581 Uiso 1 1 calc R . .
H22C H 0.4852 -0.0518 -0.0378 0.581 Uiso 1 1 calc R . .
Ag2 Ag 0.57844(7) 0.32430(12) -0.07738(7) 0.0381(4) Uani 1 1 d . . .
Co2 Co 1.12593(13) -0.3920(2) 0.23781(12) 0.0370(6) Uani 1 1 d . . .
N2 N 0.9751(7) 0.1950(12) 0.1837(7) 0.030(3) Uani 1 1 d . . .
B2 B 0.7802(18) -0.147(3) 0.2946(18) 0.075(9) Uiso 1 1 d . . .
H2 H 0.7951 -0.2026 0.3350 0.090 Uiso 1 1 calc R . .
N3 N 0.8180(7) 0.2498(11) 0.0233(6) 0.027(3) Uani 1 1 d . . .
B3 B 0.8358(18) -0.073(3) 0.2878(17) 0.070(8) Uiso 1 1 d . . .
H3 H 0.8875 -0.0761 0.3241 0.084 Uiso 1 1 calc R . .
N4 N 0.6931(7) 0.2964(10) -0.0296(6) 0.026(3) Uani 1 1 d . . .
C4 C 0.9352(16) 0.245(4) 0.2157(11) 0.13(2) Uani 1 1 d . . .
H4A H 0.8915 0.2115 0.2031 0.158 Uiso 1 1 calc R . .
H4B H 0.9275 0.3148 0.2004 0.158 Uiso 1 1 calc R . .
B4 B 0.7962(17) 0.040(3) 0.2510(16) 0.068(8) Uiso 1 1 d . . .
H4 H 0.8232 0.1130 0.2625 0.081 Uiso 1 1 calc R . .
N5 N 0.5284(7) 0.3140(11) -0.1896(7) 0.033(3) Uani 1 1 d . . .
C5 C 1.0410(13) 0.231(3) 0.2050(11) 0.089(12) Uani 1 1 d . . .
H5A H 1.0411 0.3009 0.1898 0.107 Uiso 1 1 calc R . .
H5B H 1.0678 0.1903 0.1863 0.107 Uiso 1 1 calc R . .
B5 B 0.7122(11) 0.0324(18) 0.2372(11) 0.039(5) Uiso 1 1 d . . .
H5 H 0.6824 0.0998 0.2395 0.047 Uiso 1 1 calc R . .
N6 N 0.5261(8) 0.4350(15) -0.0268(9) 0.050(5) Uani 1 1 d . . .
C6 C 0.7092(10) 0.258(2) 0.0364(10) 0.056(7) Uani 1 1 d . . .
H6A H 0.6822 0.1975 0.0349 0.068 Uiso 1 1 calc R . .
H6B H 0.6972 0.3086 0.0629 0.068 Uiso 1 1 calc R . .
B6 B 0.6996(17) -0.086(3) 0.2650(16) 0.068(8) Uiso 1 1 d . . .
H6 H 0.6598 -0.0997 0.2855 0.082 Uiso 1 1 calc R . .
N7 N 0.5440(14) 0.167(2) -0.0438(13) 0.086(8) Uiso 1 1 d D . .
C7 C 0.7357(10) 0.3833(16) -0.0274(12) 0.049(5) Uani 1 1 d . . .
H7A H 0.7239 0.4382 -0.0034 0.059 Uiso 1 1 calc R . .
H7B H 0.7277 0.4067 -0.0720 0.059 Uiso 1 1 calc R . .
B7 B 0.7240(12) -0.1692(19) 0.2197(12) 0.044(5) Uiso 1 1 d . . .
H7 H 0.6997 -0.2443 0.2131 0.053 Uiso 1 1 calc R . .
N8 N 0.9898(10) 0.3325(14) 0.0440(11) 0.056(5) Uani 1 1 d . . .
C8 C 0.8081(10) 0.3576(16) 0.0054(13) 0.050(5) Uani 1 1 d . . .
H8A H 0.8321 0.3739 -0.0241 0.060 Uiso 1 1 calc R . .
H8B H 0.8271 0.3987 0.0449 0.060 Uiso 1 1 calc R . .
B8 B 0.6786(14) -0.068(2) 0.1808(13) 0.051(6) Uiso 1 1 d . . .
H8 H 0.6254 -0.0704 0.1477 0.061 Uiso 1 1 calc R . .
C9 C 0.7854(9) 0.1904(15) -0.0356(8) 0.035(4) Uani 1 1 d . . .
H9A H 0.7909 0.1186 -0.0244 0.043 Uiso 1 1 calc R . .
H9B H 0.8073 0.2037 -0.0673 0.043 Uiso 1 1 calc R . .
B9 B 0.7377(13) 0.015(2) 0.1708(13) 0.051(6) Uiso 1 1 d . . .
H9 H 0.7248 0.0731 0.1316 0.061 Uiso 1 1 calc R . .
C10 C 0.7121(11) 0.2143(19) -0.0663(11) 0.057(7) Uani 1 1 d . . .
H10A H 0.7019 0.2351 -0.1118 0.068 Uiso 1 1 calc R . .
H10B H 0.6858 0.1537 -0.0664 0.068 Uiso 1 1 calc R . .
B10 B 0.7151(18) -0.254(3) -0.0319(18) 0.074(9) Uiso 1 1 d . . .
H10 H 0.7084 -0.2860 -0.0807 0.089 Uiso 1 1 calc R . .
C11 C 0.516(2) 0.413(2) -0.2185(13) 0.105(15) Uani 1 1 d . . .
H11A H 0.5585 0.4493 -0.2072 0.126 Uiso 1 1 calc R . .
H11B H 0.4874 0.4506 -0.1998 0.126 Uiso 1 1 calc R . .
B11 B 0.6915(17) -0.319(3) 0.0298(17) 0.070(8) Uiso 1 1 d . . .
H11 H 0.6698 -0.3962 0.0240 0.084 Uiso 1 1 calc R . .
C12 C 0.482(3) 0.410(2) -0.2926(14) 0.20(4) Uani 1 1 d . . .
H12A H 0.4379 0.4418 -0.3053 0.242 Uiso 1 1 calc R . .
H12B H 0.5090 0.4486 -0.3128 0.242 Uiso 1 1 calc R . .
B12 B 0.649(2) -0.216(3) -0.010(2) 0.083(10) Uiso 1 1 d . . .
H12 H 0.5975 -0.2276 -0.0459 0.100 Uiso 1 1 calc R . .
C13 C 0.4681(13) 0.256(4) -0.2088(10) 0.13(2) Uani 1 1 d . . .
H13A H 0.4371 0.2846 -0.1897 0.153 Uiso 1 1 calc R . .
H13B H 0.4784 0.1865 -0.1928 0.153 Uiso 1 1 calc R . .
B13 B 0.7006(19) -0.124(3) -0.0219(18) 0.077(9) Uiso 1 1 d . . .
H13 H 0.6824 -0.0715 -0.0637 0.092 Uiso 1 1 calc R . .
C14 C 0.5727(13) 0.272(3) -0.2188(10) 0.095(13) Uani 1 1 d . . .
H14A H 0.5846 0.2029 -0.2022 0.113 Uiso 1 1 calc R . .
H14B H 0.6139 0.3115 -0.2058 0.113 Uiso 1 1 calc R . .
B14 B 0.7882(16) -0.177(2) 0.0108(15) 0.063(8) Uiso 1 1 d . . .
H14 H 0.8289 -0.1605 -0.0081 0.076 Uiso 1 1 calc R . .
C15 C 0.4620(16) 0.447(4) -0.0585(17) 0.12(2) Uani 0.75 1 d P . .
H15A H 0.4390 0.3828 -0.0590 0.143 Uiso 0.75 1 calc PR . .
H15B H 0.4547 0.4653 -0.1039 0.143 Uiso 0.75 1 calc PR . .
B15 B 0.7758(14) -0.298(2) 0.0381(13) 0.052(6) Uiso 1 1 d . . .
H15 H 0.8088 -0.3610 0.0361 0.063 Uiso 1 1 calc R . .
C16 C 0.529(2) 0.550(3) -0.0628(19) 0.066(9) Uani 0.75 1 d P . .
H16A H 0.5751 0.5708 -0.0545 0.079 Uiso 0.75 1 calc PR . .
H16B H 0.5047 0.5474 -0.1101 0.079 Uiso 0.75 1 calc PR . .
B16 B 0.7645(15) -0.085(2) 0.0562(14) 0.060(7) Uiso 1 1 d . . .
H16 H 0.7904 -0.0110 0.0629 0.072 Uiso 1 1 calc R . .
C17 C 0.493(2) 0.628(3) -0.029(2) 0.072(11) Uani 0.75 1 d P . .
H17A H 0.4521 0.6555 -0.0617 0.086 Uiso 0.75 1 calc PR . .
H17B H 0.5229 0.6839 -0.0087 0.086 Uiso 0.75 1 calc PR . .
B17 B 0.6713(15) -0.110(2) 0.0429(14) 0.056(7) Uiso 1 1 d . . .
H17 H 0.6340 -0.0505 0.0410 0.067 Uiso 1 1 calc R . .
C18 C 0.4324(18) 0.527(4) -0.0283(18) 0.13(3) Uani 0.75 1 d P . .
H18A H 0.4157 0.5815 -0.0600 0.151 Uiso 0.75 1 calc PR . .
H18B H 0.3939 0.4979 -0.0201 0.151 Uiso 0.75 1 calc PR . .
B18 B 0.6676(17) -0.225(3) 0.0756(16) 0.066(8) Uiso 1 1 d . . .
H18 H 0.6292 -0.2419 0.0974 0.079 Uiso 1 1 calc R . .
C19 C 1.0310(12) 0.3691(19) 0.0351(12) 0.054(6) Uiso 1 1 d . . .
B19 B 1.299(4) -0.496(6) 0.267(4) 0.17(3) Uiso 1 1 d . B .
H19 H 1.3518 -0.5135 0.2727 0.202 Uiso 1 1 calc R . .
C20 C 1.0888(16) 0.416(3) 0.0218(16) 0.083(9) Uiso 1 1 d . . .
H20A H 1.0949 0.3817 -0.0150 0.125 Uiso 1 1 calc R . .
H20B H 1.1291 0.4086 0.0602 0.125 Uiso 1 1 calc R . .
H20C H 1.0798 0.4864 0.0116 0.125 Uiso 1 1 calc R . .
B20 B 1.230(2) -0.584(4) 0.275(2) 0.106(14) Uiso 1 1 d . . .
H20 H 1.2351 -0.6645 0.2894 0.127 Uiso 1 1 calc R B .
C21 C 0.526(2) 0.080(3) -0.064(2) 0.115(13) Uiso 1 1 d D . .
B21 B 1.269(2) -0.494(3) 0.331(2) 0.087(11) Uiso 1 1 d . B .
H21 H 1.2999 -0.5186 0.3806 0.105 Uiso 1 1 calc R . .
B22 B 1.292(2) -0.395(3) 0.2951(18) 0.079(10) Uiso 1 1 d . . .
H22 H 1.3355 -0.3469 0.3220 0.094 Uiso 1 1 calc R B .
C23 C 0.8169(15) -0.053(2) 0.2019(14) 0.073(8) Uiso 1 1 d . . .
H23 H 0.8579 -0.0412 0.1828 0.088 Uiso 1 1 calc R . .
B23 B 1.267(3) -0.431(5) 0.211(3) 0.128(19) Uiso 1 1 d . B .
H23A H 1.2942 -0.4115 0.1778 0.154 Uiso 1 1 calc R . .
C24 C 0.8014(12) -0.1558(18) 0.2283(11) 0.051(5) Uiso 1 1 d . . .
H24 H 0.8327 -0.2204 0.2246 0.061 Uiso 1 1 calc R . .
B24 B 1.225(3) -0.554(6) 0.199(3) 0.15(2) Uiso 1 1 d . B .
H24A H 1.2251 -0.6155 0.1646 0.182 Uiso 1 1 calc R . .
C25 C 0.7973(10) -0.1953(15) 0.0908(10) 0.039(4) Uiso 1 1 d . . .
H25 H 0.8490 -0.1960 0.1273 0.047 Uiso 1 1 calc R . .
B25 B 1.179(2) -0.429(3) 0.178(2) 0.081(10) Uiso 1 1 d . B .
H25A H 1.1544 -0.4028 0.1264 0.098 Uiso 1 1 calc R . .
C26 C 0.7455(11) -0.2699(17) 0.0993(11) 0.048(5) Uiso 1 1 d . . .
H26 H 0.7616 -0.3225 0.1414 0.058 Uiso 1 1 calc R . .
B26 B 1.154(2) -0.530(3) 0.2162(19) 0.082(10) Uiso 1 1 d . B .
H26A H 1.1085 -0.5748 0.1895 0.098 Uiso 1 1 calc R . .
C27 C 1.2164(9) -0.3953(15) 0.3094(9) 0.037(4) Uiso 1 1 d . B .
H27 H 1.2133 -0.3469 0.3496 0.044 Uiso 1 1 calc R . .
B27 B 1.1806(16) -0.499(2) 0.3014(15) 0.063(7) Uiso 1 1 d . B .
H27A H 1.1541 -0.5243 0.3339 0.075 Uiso 1 1 calc R . .
C28 C 1.2155(15) -0.350(2) 0.2412(14) 0.073(8) Uiso 1 1 d . B .
H28 H 1.2130 -0.2671 0.2325 0.087 Uiso 1 1 calc R . .
B35 B 1.0325(12) -0.3917(19) 0.1630(12) 0.044(5) Uiso 1 1 d . B .
H35 H 1.0354 -0.4236 0.1172 0.053 Uiso 1 1 calc R A 1
C1A C 1.034(2) 0.096(3) 0.016(2) 0.044(9) Uiso 0.50 1 d P . .
H1A1 H 1.0702 0.1063 0.0578 0.052 Uiso 0.50 1 calc PR . .
H1A2 H 1.0264 0.1608 -0.0078 0.052 Uiso 0.50 1 calc PR . .
C2A C 0.9250(17) 0.025(3) -0.0291(16) 0.030(7) Uiso 0.50 1 d P . .
H2A1 H 0.9070 0.0768 -0.0630 0.036 Uiso 0.50 1 calc PR . .
H2A2 H 0.8883 0.0017 -0.0158 0.036 Uiso 0.50 1 calc PR . .
C3A C 1.003(2) -0.028(3) 0.0726(19) 0.041(9) Uiso 0.50 1 d P . .
H3A1 H 1.0347 -0.0062 0.1150 0.049 Uiso 0.50 1 calc PR . .
H3A2 H 0.9645 -0.0590 0.0804 0.049 Uiso 0.50 1 calc PR . .
B28A B 0.947(3) -0.303(4) 0.222(3) 0.069(14) Uiso 0.60 1 d P B 1
H28A H 0.8952 -0.2797 0.2168 0.083 Uiso 0.60 1 calc PR B 1
C29A C 1.090(2) -0.281(3) 0.269(2) 0.056(10) Uiso 0.60 1 d P B 1
H29A H 1.1363 -0.2407 0.2979 0.067 Uiso 0.60 1 calc PR B 1
B29A B 0.964(3) -0.413(4) 0.183(2) 0.058(11) Uiso 0.60 1 d P B 1
H29B H 0.9236 -0.4632 0.1518 0.070 Uiso 0.60 1 calc PR B 1
C30A C 1.0661(17) -0.379(3) 0.2976(16) 0.039(7) Uiso 0.60 1 d P B 1
H30A H 1.0929 -0.4044 0.3486 0.047 Uiso 0.60 1 calc PR B 1
B30A B 0.983(3) -0.403(4) 0.271(3) 0.067(13) Uiso 0.60 1 d P B 1
H30B H 0.9553 -0.4429 0.2980 0.080 Uiso 0.60 1 calc PR B 1
B31A B 1.020(3) -0.284(5) 0.293(3) 0.068(15) Uiso 0.60 1 d P B 1
H31A H 1.0184 -0.2430 0.3370 0.082 Uiso 0.60 1 calc PR B 1
B32A B 1.013(4) -0.213(5) 0.229(3) 0.080(17) Uiso 0.60 1 d P B 1
H32A H 1.0058 -0.1305 0.2299 0.095 Uiso 0.60 1 calc PR B 1
B33A B 0.979(3) -0.300(5) 0.157(3) 0.067(14) Uiso 0.60 1 d P B 1
H33A H 0.9477 -0.2706 0.1084 0.080 Uiso 0.60 1 calc PR B 1
B34A B 1.066(2) -0.278(3) 0.190(2) 0.042(9) Uiso 0.60 1 d P B 1
H34A H 1.0902 -0.2313 0.1635 0.051 Uiso 0.60 1 calc PR B 1
B36A B 1.036(2) -0.468(4) 0.235(2) 0.047(10) Uiso 0.60 1 d P B 1
H36A H 1.0423 -0.5514 0.2400 0.057 Uiso 0.60 1 calc PR B 1
C1B C 0.964(2) 0.108(3) -0.043(2) 0.044(9) Uiso 0.50 1 d P . .
H1B1 H 0.9839 0.1742 -0.0424 0.053 Uiso 0.50 1 calc PR . .
H1B2 H 0.9157 0.1118 -0.0682 0.053 Uiso 0.50 1 calc PR . .
C2B C 0.9436(18) -0.018(3) 0.0240(17) 0.031(7) Uiso 0.50 1 d P . .
H2B1 H 0.8952 -0.0069 0.0036 0.037 Uiso 0.50 1 calc PR . .
H2B2 H 0.9527 -0.0435 0.0685 0.037 Uiso 0.50 1 calc PR . .
C3B C 1.0482(17) 0.065(3) 0.0586(17) 0.029(7) Uiso 0.50 1 d P . .
H3B1 H 1.0598 0.0555 0.1058 0.035 Uiso 0.50 1 calc PR . .
H3B2 H 1.0686 0.1281 0.0515 0.035 Uiso 0.50 1 calc PR . .
B28B B 0.977(4) -0.219(6) 0.203(4) 0.057(17) Uiso 0.40 1 d P B 2
H28B H 0.9332 -0.1668 0.1900 0.069 Uiso 0.40 1 calc PR B 2
C29B C 1.1083(19) -0.246(3) 0.2456(18) 0.020(7) Uiso 0.40 1 d P B 2
H29C H 1.1590 -0.2120 0.2641 0.025 Uiso 0.40 1 calc PR B 2
B29B B 0.994(4) -0.304(5) 0.269(3) 0.044(14) Uiso 0.40 1 d P B 2
H29D H 0.9653 -0.3110 0.3020 0.053 Uiso 0.40 1 calc PR B 2
C30B C 1.076(2) -0.314(4) 0.290(2) 0.028(9) Uiso 0.40 1 d P B 2
H30C H 1.1030 -0.3248 0.3430 0.034 Uiso 0.40 1 calc PR B 2
B30B B 0.965(3) -0.347(5) 0.187(3) 0.040(12) Uiso 0.40 1 d P B 2
H30D H 0.9147 -0.3815 0.1664 0.048 Uiso 0.40 1 calc PR B 2
B31B B 0.995(4) -0.270(6) 0.142(4) 0.056(17) Uiso 0.40 1 d P B 2
H31B H 0.9654 -0.2549 0.0899 0.067 Uiso 0.40 1 calc PR B 2
B32B B 1.046(3) -0.174(5) 0.199(3) 0.045(14) Uiso 0.40 1 d P B 2
H32B H 1.0509 -0.0933 0.1871 0.054 Uiso 0.40 1 calc PR B 2
B33B B 1.045(3) -0.200(5) 0.275(3) 0.046(14) Uiso 0.40 1 d P B 2
H33B H 1.0512 -0.1412 0.3123 0.055 Uiso 0.40 1 calc PR B 2
B34B B 1.082(3) -0.279(4) 0.167(3) 0.039(12) Uiso 0.40 1 d P B 2
H34B H 1.1088 -0.2650 0.1326 0.046 Uiso 0.40 1 calc PR B 2
B36B B 1.033(4) -0.416(7) 0.243(4) 0.058(18) Uiso 0.40 1 d P B 2
H36B H 1.0276 -0.4930 0.2599 0.070 Uiso 0.40 1 calc PR B 2

loop_
_atom_site_aniso_label
_atom_site_aniso_U_11
_atom_site_aniso_U_22
_atom_site_aniso_U_33
_atom_site_aniso_U_23
_atom_site_aniso_U_13
_atom_site_aniso_U_12
Ag1 0.0231(7) 0.0472(8) 0.0288(7) -0.0084(6) 0.0142(5) -0.0019(6)
Co1 0.0241(11) 0.0321(12) 0.0229(11) 0.0060(9) 0.0026(9) -0.0038(9)
N1 0.022(7) 0.053(10) 0.027(7) -0.018(7) 0.007(6) 0.002(7)
C1 0.026(9) 0.060(13) 0.026(8) 0.010(8) 0.016(8) 0.011(8)
Ag2 0.0314(8) 0.0470(9) 0.0327(8) -0.0130(6) 0.0075(6) 0.0109(6)
Co2 0.0395(14) 0.0337(14) 0.0308(13) 0.0017(10) 0.0036(11) 0.0009(11)
N2 0.022(7) 0.038(8) 0.037(8) -0.009(6) 0.019(6) 0.001(6)
N3 0.028(7) 0.026(7) 0.024(7) -0.004(6) 0.007(6) -0.001(6)
N4 0.029(7) 0.026(7) 0.022(7) -0.003(5) 0.008(6) 0.002(6)
C4 0.071(19) 0.29(6) 0.024(12) -0.02(2) 0.004(12) 0.10(3)
N5 0.019(7) 0.035(8) 0.039(8) -0.001(6) 0.003(6) 0.005(6)
C5 0.045(14) 0.18(4) 0.031(12) 0.030(16) -0.005(11) -0.030(18)
N6 0.028(8) 0.064(12) 0.064(11) -0.038(10) 0.025(8) -0.004(8)
C6 0.034(11) 0.10(2) 0.036(11) 0.029(12) 0.016(9) 0.015(12)
C7 0.042(11) 0.034(11) 0.067(14) 0.009(10) 0.015(11) -0.003(9)
N8 0.067(13) 0.042(10) 0.084(14) -0.010(10) 0.057(12) -0.010(9)
C8 0.041(11) 0.037(11) 0.078(16) 0.007(11) 0.029(11) -0.003(9)
C9 0.036(10) 0.040(10) 0.027(9) -0.009(7) 0.007(8) 0.010(8)
C10 0.044(12) 0.063(15) 0.044(12) -0.034(11) -0.007(10) 0.023(11)
C11 0.23(5) 0.042(15) 0.054(16) 0.002(12) 0.06(2) 0.02(2)
C12 0.46(10) 0.049(19) 0.042(16) -0.002(13) 0.03(3) 0.11(4)
C13 0.052(15) 0.29(5) 0.022(11) 0.06(2) -0.010(11) -0.09(2)
C14 0.046(14) 0.21(4) 0.019(10) -0.027(16) 0.002(10) 0.042(19)
C15 0.043(18) 0.22(6) 0.06(2) -0.09(3) -0.030(16) 0.08(3)
C16 0.08(2) 0.05(2) 0.08(2) 0.008(17) 0.05(2) -0.002(17)
C17 0.10(3) 0.041(18) 0.10(3) -0.007(18) 0.07(3) 0.007(18)
C18 0.05(2) 0.21(6) 0.07(2) -0.10(3) -0.028(18) 0.09(3)

loop_
_atom_type_symbol
_atom_type_description
_atom_type_scat_dispersion_real
_atom_type_scat_dispersion_imag
_atom_type_scat_source
C C 0.0033 0.0016 'International Tables Vol C Tables 4.2.6.8 and 6.1.1.4'
H H 0.0000 0.0000 'International Tables Vol C Tables 4.2.6.8 and 6.1.1.4'
B B 0.0013 0.0007 'International Tables Vol C Tables 4.2.6.8 and 6.1.1.4'
N N 0.0061 0.0033 'International Tables Vol C Tables 4.2.6.8 and 6.1.1.4'
F F 0.0171 0.0103 'International Tables Vol C Tables 4.2.6.8 and 6.1.1.4'
Co Co 0.3494 0.9721 'International Tables Vol C Tables 4.2.6.8 and 6.1.1.4'
Ag Ag -0.8971 1.1015 'International Tables Vol C Tables 4.2.6.8 and 6.1.1.4'

loop_
_geom_angle_atom_site_label_1
_geom_angle_atom_site_label_2
_geom_angle_atom_site_label_3
_geom_angle
_geom_angle_site_symmetry_1
_geom_angle_site_symmetry_3
N2 Ag1 N3 117.3(5) . .
N2 Ag1 N8 103.2(7) . .
N3 Ag1 N8 104.5(6) . .
N2 Ag1 N1 109.0(5) . .
N3 Ag1 N1 122.7(5) . .
N8 Ag1 N1 95.6(6) . .
C24 Co1 C25 97.9(9) . .
C24 Co1 C23 45.8(11) . .
C25 Co1 C23 95.5(11) . .
C24 Co1 C26 98.1(9) . .
C25 Co1 C26 44.8(8) . .
C23 Co1 C26 127.1(11) . .
C24 Co1 B7 46.9(10) . .
C25 Co1 B7 131.3(9) . .
C23 Co1 B7 81.3(11) . .
C26 Co1 B7 100.1(10) . .
C24 Co1 B17 175.1(11) . .
C25 Co1 B17 85.1(10) . .
C23 Co1 B17 138.1(12) . .
C26 Co1 B17 81.2(11) . .
B7 Co1 B17 128.4(11) . .
C24 Co1 B8 83.7(10) . .
C25 Co1 B8 177.1(10) . .
C23 Co1 B8 87.4(12) . .
C26 Co1 B8 132.6(10) . .
B7 Co1 B8 48.6(10) . .
B17 Co1 B8 93.1(11) . .
C24 Co1 B18 128.0(12) . .
C25 Co1 B18 82.6(11) . .
C23 Co1 B18 173.3(13) . .
C26 Co1 B18 47.8(11) . .
B7 Co1 B18 95.0(12) . .
B17 Co1 B18 48.4(12) . .
B8 Co1 B18 94.4(12) . .
C24 Co1 B16 129.3(11) . .
C25 Co1 B16 48.6(10) . .
C23 Co1 B16 94.2(12) . .
C26 Co1 B16 82.4(11) . .
B7 Co1 B16 175.5(11) . .
B17 Co1 B16 55.6(12) . .
B8 Co1 B16 131.8(12) . .
B18 Co1 B16 89.4(13) . .
C24 Co1 B9 83.4(10) . .
C25 Co1 B9 132.7(10) . .
C23 Co1 B9 52.7(11) . .
C26 Co1 B9 177.1(10) . .
B7 Co1 B9 82.8(11) . .
B17 Co1 B9 97.4(11) . .
B8 Co1 B9 49.8(11) . .
B18 Co1 B9 132.7(12) . .
B16 Co1 B9 94.7(12) . .
C2B N1 C1A 134(3) . .
C2B N1 C3B 115(2) . .
C1A N1 C3B 40(2) . .
C2B N1 C2A 52(2) . .
C1A N1 C2A 114(2) . .
C3B N1 C2A 138(2) . .
C2B N1 C1B 109(2) . .
C1A N1 C1B 66(2) . .
C3B N1 C1B 106(2) . .
C2A N1 C1B 59(2) . .
C2B N1 C3A 53(2) . .
C1A N1 C3A 101(3) . .
C3B N1 C3A 66(2) . .
C2A N1 C3A 101(2) . .
C1B N1 C3A 141(2) . .
C2B N1 Ag1 111.2(17) . .
C1A N1 Ag1 115(2) . .
C3B N1 Ag1 111.7(16) . .
C2A N1 Ag1 109.5(16) . .
C1B N1 Ag1 102.1(18) . .
C3A N1 Ag1 116.2(16) . .
N3 C1 C6 109.9(14) . .
B6 B1 B2 63(2) . .
B6 B1 B4 106(2) . .
B2 B1 B4 104(2) . .
B6 B1 B3 107(2) . .
B2 B1 B3 55(2) . .
B4 B1 B3 61.0(19) . .
B6 B1 B5 60.2(17) . .
B2 B1 B5 109(2) . .
B4 B1 B5 58.7(17) . .
B3 B1 B5 108(2) . .
N5 Ag2 N4 119.0(5) . .
N5 Ag2 N6 114.8(6) . .
N4 Ag2 N6 119.4(5) . .
N5 Ag2 N7 101.3(8) . .
N4 Ag2 N7 96.4(8) . .
N6 Ag2 N7 98.7(9) . .
C29A Co2 C28 106.4(17) . .
C29A Co2 C29B 26.4(16) . .
C28 Co2 C29B 86.0(15) . .
C29A Co2 C27 97.8(14) . .
C28 Co2 C27 47.5(10) . .
C29B Co2 C27 96.5(12) . .
C29A Co2 B34A 48.8(18) . .
C28 Co2 B34A 103.8(16) . .
C29B Co2 B34A 37.9(16) . .
C27 Co2 B34A 132.8(13) . .
C29A Co2 B26 166.2(19) . .
C28 Co2 B26 84.6(15) . .
C29B Co2 B26 167.4(16) . .
C27 Co2 B26 83.3(13) . .
B34A Co2 B26 137.8(16) . .
C29A Co2 B27 119.8(16) . .
C28 Co2 B27 81.9(13) . .
C29B Co2 B27 134.2(14) . .
C27 Co2 B27 45.1(10) . .
B34A Co2 B27 168.1(16) . .
B26 Co2 B27 52.3(14) . .
C29A Co2 B36B 64(3) . .
C28 Co2 B36B 171(3) . .
C29B Co2 B36B 86(3) . .
C27 Co2 B36B 129(2) . .
B34A Co2 B36B 72(3) . .
B26 Co2 B36B 104(3) . .
B27 Co2 B36B 101(2) . .
C29A Co2 B25 142.8(19) . .
C28 Co2 B25 49.5(14) . .
C29B Co2 B25 116.4(16) . .
C27 Co2 B25 84.2(12) . .
B34A Co2 B25 104.0(17) . .
B26 Co2 B25 51.0(16) . .
B27 Co2 B25 87.7(15) . .
B36B Co2 B25 139(2) . .
C29A Co2 B35 83.3(15) . .
C28 Co2 B35 132.5(11) . .
C29B Co2 B35 84.7(13) . .
C27 Co2 B35 178.8(9) . .
B34A Co2 B35 48.4(13) . .
B26 Co2 B35 95.5(13) . .
B27 Co2 B35 134.0(11) . .
B36B Co2 B35 51(2) . .
B25 Co2 B35 95.0(13) . .
C29A Co2 C30B 20.8(15) . .
C28 Co2 C30B 120.8(16) . .
C29B Co2 C30B 47.2(16) . .
C27 Co2 C30B 96.9(13) . .
B34A Co2 C30B 63.4(18) . .
B26 Co2 C30B 145.4(18) . .
B27 Co2 C30B 104.7(16) . .
B36B Co2 C30B 50(3) . .
B25 Co2 C30B 163.6(18) . .
B35 Co2 C30B 84.1(14) . .
C29A Co2 B34B 66(2) . .
C28 Co2 B34B 89.7(19) . .
C29B Co2 B34B 47.6(19) . .
C27 Co2 B34B 129.5(17) . .
B34A Co2 B34B 19.8(17) . .
B26 Co2 B34B 124(2) . .
B27 Co2 B34B 171(2) . .
B36B Co2 B34B 88(3) . .
B25 Co2 B34B 84(2) . .
B35 Co2 B34B 51.3(17) . .
C30B Co2 B34B 82(2) . .
C5 N2 C4 112(3) . .
C5 N2 C12 104(3) . 4_666
C4 N2 C12 106(3) . 4_666
C5 N2 Ag1 109.5(13) . .
C4 N2 Ag1 113.8(13) . .
C12 N2 Ag1 111.1(14) 4_666 .
B3 B2 C24 61(2) . .
B3 B2 B7 108(3) . .
C24 B2 B7 57.3(17) . .
B3 B2 B1 64(2) . .
C24 B2 B1 108(3) . .
B7 B2 B1 105(2) . .
B3 B2 B6 110(3) . .
C24 B2 B6 104(2) . .
B7 B2 B6 57.9(18) . .
B1 B2 B6 58.0(19) . .
C9 N3 C1 108.0(15) . .
C9 N3 C8 108.1(15) . .
C1 N3 C8 106.3(15) . .
C9 N3 Ag1 109.5(10) . .
C1 N3 Ag1 110.3(10) . .
C8 N3 Ag1 114.4(11) . .
B2 B3 C24 62(2) . .
B2 B3 B1 62(2) . .
C24 B3 B1 107(2) . .
B2 B3 B4 108(3) . .
C24 B3 B4 101(2) . .
B1 B3 B4 59.2(19) . .
B2 B3 C23 107(3) . .
C24 B3 C23 53.6(16) . .
B1 B3 C23 108(2) . .
B4 B3 C23 60.3(18) . .
C6 N4 C7 108.7(17) . .
C6 N4 C10 105.2(18) . .
C7 N4 C10 108.1(17) . .
C6 N4 Ag2 110.0(11) . .
C7 N4 Ag2 115.7(11) . .
C10 N4 Ag2 108.6(10) . .
N2 C4 C13 113(2) . 4_666
B5 B4 B1 61.4(17) . .
B5 B4 B3 109(2) . .
B1 B4 B3 59.9(19) . .
B5 B4 B9 59.5(16) . .
B1 B4 B9 109(2) . .
B3 B4 B9 110(2) . .
B5 B4 C23 109(2) . .
B1 B4 C23 109(2) . .
B3 B4 C23 60.6(19) . .
B9 B4 C23 61.4(17) . .
C13 N5 C14 109(3) . .
C13 N5 C11 111(3) . .
C14 N5 C11 102(3) . .
C13 N5 Ag2 112.0(12) . .
C14 N5 Ag2 111.6(11) . .
C11 N5 Ag2 110.8(14) . .
N2 C5 C14 110(2) . 4_666
B4 B5 B9 62.3(16) . .
B4 B5 B6 106(2) . .
B9 B5 B6 107.9(19) . .
B4 B5 B1 59.9(17) . .
B9 B5 B1 110.6(19) . .
B6 B5 B1 58.4(17) . .
B4 B5 B8 107.8(19) . .
B9 B5 B8 59.7(14) . .
B6 B5 B8 59.4(16) . .
B1 B5 B8 107.0(19) . .
C15 N6 C18 133(2) . 3_665
C15 N6 C17 88(3) . 3_665
C18 N6 C17 77(3) 3_665 3_665
C15 N6 C16 81(3) . .
C18 N6 C16 87(3) 3_665 .
C17 N6 C16 147.6(18) 3_665 .
C15 N6 Ag2 114.2(16) . .
C18 N6 Ag2 113.2(15) 3_665 .
C17 N6 Ag2 108.4(15) 3_665 .
C16 N6 Ag2 103.9(14) . .
N4 C6 C1 112.7(16) . .
B7 B6 B1 105(2) . .
B7 B6 B5 106(2) . .
B1 B6 B5 61.4(18) . .
B7 B6 B8 59.1(17) . .
B1 B6 B8 111(2) . .
B5 B6 B8 61.6(16) . .
B7 B6 B2 57.5(18) . .
B1 B6 B2 58.6(19) . .
B5 B6 B2 106(2) . .
B8 B6 B2 107(2) . .
C21 N7 Ag2 141(3) . .
N4 C7 C8 111.3(16) . .
C24 B7 B2 61.1(17) . .
C24 B7 B6 112(2) . .
B2 B7 B6 64.7(19) . .
C24 B7 B8 111(2) . .
B2 B7 B8 116(2) . .
B6 B7 B8 62.3(17) . .
C24 B7 Co1 65.0(12) . .
B2 B7 Co1 122.3(19) . .
B6 B7 Co1 123.2(18) . .
B8 B7 Co1 66.7(12) . .
C19 N8 Ag1 158(2) . .
N3 C8 C7 111.9(16) . .
B7 B8 B6 58.6(16) . .
B7 B8 B9 104.7(19) . .
B6 B8 B9 107(2) . .
B7 B8 B5 103.1(18) . .
B6 B8 B5 58.9(16) . .
B9 B8 B5 58.7(14) . .
B7 B8 Co1 64.7(12) . .
B6 B8 Co1 118.1(18) . .
B9 B8 Co1 65.4(13) . .
B5 B8 Co1 116.9(16) . .
N3 C9 C10 112.1(14) . .
B5 B9 B8 61.6(15) . .
B5 B9 B4 58.2(16) . .
B8 B9 B4 106(2) . .
B5 B9 C23 106.1(19) . .
B8 B9 C23 105(2) . .
B4 B9 C23 59.4(16) . .
B5 B9 Co1 118.8(17) . .
B8 B9 Co1 64.8(13) . .
B4 B9 Co1 115.0(18) . .
C23 B9 Co1 61.9(13) . .
N4 C10 C9 110.6(15) . .
B15 B10 B12 107(3) . .
B15 B10 B13 109(3) . .
B12 B10 B13 59(2) . .
B15 B10 B11 59.9(19) . .
B12 B10 B11 57(2) . .
B13 B10 B11 105(3) . .
B15 B10 B14 59.5(18) . .
B12 B10 B14 109(3) . .
B13 B10 B14 63(2) . .
B11 B10 B14 107(2) . .
N5 C11 C12 113(2) . .
C26 B11 B12 103(3) . .
C26 B11 B15 59.8(16) . .
B12 B11 B15 105(3) . .
C26 B11 B18 57.4(17) . .
B12 B11 B18 61(2) . .
B15 B11 B18 108(2) . .
C26 B11 B10 102(2) . .
B12 B11 B10 58(2) . .
B15 B11 B10 57.2(18) . .
B18 B11 B10 107(3) . .
N2 C12 C11 110(2) 4_565 .
B11 B12 B10 64(2) . .
B11 B12 B13 113(3) . .
B10 B12 B13 62(2) . .
B11 B12 B18 62(2) . .
B10 B12 B18 112(3) . .
B13 B12 B18 107(3) . .
B11 B12 B17 110(3) . .
B10 B12 B17 111(3) . .
B13 B12 B17 60(2) . .
B18 B12 B17 57.2(19) . .
N5 C13 C4 109.7(18) . 4_565
B12 B13 B17 62(2) . .
B12 B13 B10 59(2) . .
B17 B13 B10 110(3) . .
B12 B13 B16 111(3) . .
B17 B13 B16 65.1(19) . .
B10 B13 B16 107(2) . .
B12 B13 B14 107(3) . .
B17 B13 B14 109(2) . .
B10 B13 B14 59.7(19) . .
B16 B13 B14 56.3(17) . .
N5 C14 C5 112.4(19) . 4_565
C25 B14 B16 58.1(16) . .
C25 B14 B15 59.9(15) . .
B16 B14 B15 109(2) . .
C25 B14 B10 102(2) . .
B16 B14 B10 108(2) . .
B15 B14 B10 57.2(18) . .
C25 B14 B13 100(2) . .
B16 B14 B13 60.7(18) . .
B15 B14 B13 102(2) . .
B10 B14 B13 57.2(19) . .
N6 C15 C18 112(3) . .
B10 B15 C26 104(2) . .
B10 B15 C25 106(2) . .
C26 B15 C25 53.1(13) . .
B10 B15 B14 63.2(19) . .
C26 B15 B14 102(2) . .
C25 B15 B14 58.5(15) . .
B10 B15 B11 62.8(19) . .
C26 B15 B11 57.6(16) . .
C25 B15 B11 102(2) . .
B14 B15 B11 113(2) . .
C17 C16 N6 105(2) . .
C25 B16 B14 59.4(16) . .
C25 B16 B13 103(2) . .
B14 B16 B13 63.0(19) . .
C25 B16 B17 99.2(19) . .
B14 B16 B17 106(2) . .
B13 B16 B17 55.2(17) . .
C25 B16 Co1 63.6(12) . .
B14 B16 Co1 119(2) . .
B13 B16 Co1 112(2) . .
B17 B16 Co1 62.0(13) . .
C16 C17 N6 107(2) . 3_665
B18 B17 B13 109(2) . .
B18 B17 B12 61(2) . .
B13 B17 B12 58(2) . .
B18 B17 B16 107(2) . .
B13 B17 B16 59.7(18) . .
B12 B17 B16 105(2) . .
B18 B17 Co1 65.9(15) . .
B13 B17 Co1 116(2) . .
B12 B17 Co1 118(2) . .
B16 B17 Co1 62.4(12) . .
N6 C18 C15 115(2) 3_665 .
C26 B18 B17 105(2) . .
C26 B18 B12 100(2) . .
B17 B18 B12 62(2) . .
C26 B18 B11 58.1(17) . .
B17 B18 B11 109(2) . .
B12 B18 B11 57(2) . .
C26 B18 Co1 64.9(14) . .
B17 B18 Co1 65.7(15) . .
B12 B18 Co1 118(2) . .
B11 B18 Co1 119(2) . .
N8 C19 C20 178(3) . .
B23 B19 B22 74(5) . .
B23 B19 B21 118(6) . .
B22 B19 B21 62(4) . .
B23 B19 B24 64(4) . .
B22 B19 B24 120(6) . .
B21 B19 B24 101(5) . .
B23 B19 B20 107(5) . .
B22 B19 B20 107(5) . .
B21 B19 B20 55(3) . .
B24 B19 B20 52(3) . .
B24 B20 B21 112(4) . .
B24 B20 B27 110(4) . .
B21 B20 B27 61(3) . .
B24 B20 B26 59(3) . .
B21 B20 B26 108(4) . .
B27 B20 B26 60(2) . .
B24 B20 B19 63(4) . .
B21 B20 B19 56(3) . .
B27 B20 B19 102(4) . .
B26 B20 B19 102(4) . .
N7 C21 C22 160(6) . .
C27 B21 B22 63(2) . .
C27 B21 B20 104(3) . .
B22 B21 B20 112(3) . .
C27 B21 B19 102(4) . .
B22 B21 B19 53(3) . .
B20 B21 B19 69(3) . .
C27 B21 B27 53.4(18) . .
B22 B21 B27 108(3) . .
B20 B21 B27 61(2) . .
B19 B21 B27 111(4) . .
B19 B22 B21 65(4) . .
B19 B22 C28 104(4) . .
B21 B22 C28 103(3) . .
B19 B22 C27 108(4) . .
B21 B22 C27 58(2) . .
C28 B22 C27 54.7(16) . .
B19 B22 B23 51(3) . .
B21 B22 B23 104(3) . .
C28 B22 B23 62(2) . .
C27 B22 B23 103(3) . .
C24 C23 B4 105(2) . .
C24 C23 B3 58.9(17) . .
B4 C23 B3 59.1(18) . .
C24 C23 B9 106(2) . .
B4 C23 B9 59.2(17) . .
B3 C23 B9 107(2) . .
C24 C23 Co1 66.1(14) . .
B4 C23 Co1 118(2) . .
B3 C23 Co1 119(2) . .
B9 C23 Co1 65.4(13) . .
B19 B23 B25 118(6) . .
B19 B23 B22 54(4) . .
B25 B23 B22 108(4) . .
B19 B23 C28 102(5) . .
B25 B23 C28 56(2) . .
B22 B23 C28 58(2) . .
B19 B23 B24 70(5) . .
B25 B23 B24 64(3) . .
B22 B23 B24 110(4) . .
C28 B23 B24 105(4) . .
C23 C24 B7 113(2) . .
C23 C24 B3 67.5(19) . .
B7 C24 B3 108(2) . .
C23 C24 B2 115(2) . .
B7 C24 B2 61.5(17) . .
B3 C24 B2 56.9(19) . .
C23 C24 Co1 68.1(14) . .
B7 C24 Co1 68.2(12) . .
B3 C24 Co1 128.7(19) . .
B2 C24 Co1 125.7(19) . .
B20 B24 B26 65(3) . .
B20 B24 B23 102(5) . .
B26 B24 B23 103(5) . .
B20 B24 B25 107(5) . .
B26 B24 B25 58(3) . .
B23 B24 B25 56(3) . .
B20 B24 B19 65(4) . .
B26 B24 B19 108(5) . .
B23 B24 B19 46(3) . .
B25 B24 B19 93(4) . .
C26 C25 B16 114.2(18) . .
C26 C25 B14 112.9(18) . .
B16 C25 B14 62.5(16) . .
C26 C25 B15 63.1(14) . .
B16 C25 B15 114.4(18) . .
B14 C25 B15 61.5(16) . .
C26 C25 Co1 68.5(11) . .
B16 C25 Co1 67.8(13) . .
B14 C25 Co1 125.2(16) . .
B15 C25 Co1 127.0(15) . .
C28 B25 B23 64(3) . .
C28 B25 B26 102(3) . .
B23 B25 B26 105(3) . .
C28 B25 B24 107(3) . .
B23 B25 B24 60(3) . .
B26 B25 B24 56(3) . .
C28 B25 Co2 62.2(17) . .
B23 B25 Co2 119(3) . .
B26 B25 Co2 63.1(18) . .
B24 B25 Co2 114(3) . .
C25 C26 B18 114(2) . .
C25 C26 B11 116(2) . .
B18 C26 B11 64.5(18) . .
C25 C26 B15 63.8(15) . .
B18 C26 B15 116(2) . .
B11 C26 B15 62.6(17) . .
C25 C26 Co1 66.7(11) . .
B18 C26 Co1 67.3(14) . .
B11 C26 Co1 126.9(18) . .
B15 C26 Co1 126.1(16) . .
B24 B26 B25 66(3) . .
B24 B26 B27 107(3) . .
B25 B26 B27 106(3) . .
B24 B26 B20 57(3) . .
B25 B26 B20 107(3) . .
B27 B26 B20 59(2) . .
B24 B26 Co2 125(3) . .
B25 B26 Co2 65.9(19) . .
B27 B26 Co2 64.2(17) . .
B20 B26 Co2 117(3) . .
B27 C27 C28 113(2) . .
B27 C27 B21 66(2) . .
C28 C27 B21 110(2) . .
B27 C27 B22 116(2) . .
C28 C27 B22 62.5(18) . .
B21 C27 B22 59(2) . .
B27 C27 Co2 68.4(13) . .
C28 C27 Co2 65.0(12) . .
B21 C27 Co2 126.6(18) . .
B22 C27 Co2 123.6(16) . .
C27 B27 B21 60.3(19) . .
C27 B27 B20 106(3) . .
B21 B27 B20 57(2) . .
C27 B27 B26 106(2) . .
B21 B27 B26 107(3) . .
B20 B27 B26 62(2) . .
C27 B27 Co2 66.5(14) . .
B21 B27 Co2 120(2) . .
B20 B27 Co2 119(2) . .
B26 B27 Co2 63.5(16) . .
C27 C28 B25 112(2) . .
C27 C28 B22 62.8(18) . .
B25 C28 B22 113(3) . .
C27 C28 B23 108(3) . .
B25 C28 B23 60(2) . .
B22 C28 B23 60(2) . .
C27 C28 Co2 67.5(13) . .
B25 C28 Co2 68.4(17) . .
B22 C28 Co2 126(2) . .
B23 C28 Co2 121(3) . .
B33A B35 B34A 64(3) . .
B33A B35 B29A 60(3) . .
B34A B35 B29A 111(3) . .
B33A B35 B36B 88(4) . .
B34A B35 B36B 87(3) . .
B29A B35 B36B 54(3) . .
B33A B35 B31B 22(3) . .
B34A B35 B31B 51(3) . .
B29A B35 B31B 83(3) . .
B36B B35 B31B 105(4) . .
B33A B35 B30B 34(3) . .
B34A B35 B30B 83(3) . .
B29A B35 B30B 29(2) . .
B36B B35 B30B 60(3) . .
B31B B35 B30B 56(3) . .
B33A B35 B34B 77(3) . .
B34A B35 B34B 23(2) . .
B29A B35 B34B 132(3) . .
B36B B35 B34B 107(4) . .
B31B B35 B34B 58(3) . .
B30B B35 B34B 103(3) . .
B33A B35 B36A 107(3) . .
B34A B35 B36A 108(3) . .
B29A B35 B36A 58(2) . .
B36B B35 B36A 23(3) . .
B31B B35 B36A 127(3) . .
B30B B35 B36A 74(3) . .
B34B B35 B36A 124(3) . .
B33A B35 Co2 120(2) . .
B34A B35 Co2 63.6(16) . .
B29A B35 Co2 118(2) . .
B36B B35 Co2 64(3) . .
B31B B35 Co2 115(3) . .
B30B B35 Co2 114(2) . .
B34B B35 Co2 65(2) . .
B36A B35 Co2 66.0(16) . .
N1 C1A C2B 114(3) . 3_755
N1 C2A C3B 112(3) . 3_755
C1B C3A N1 114(3) 3_755 .
B30A B28A B31A 61(3) . .
B30A B28A B29A 63(3) . .
B31A B28A B29A 106(4) . .
B30A B28A B33A 107(4) . .
B31A B28A B33A 103(4) . .
B29A B28A B33A 56(3) . .
B30A B28A B32A 107(4) . .
B31A B28A B32A 54(3) . .
B29A B28A B32A 107(4) . .
B33A B28A B32A 62(4) . .
C30A C29A B34A 114(3) . .
C30A C29A B31A 57(3) . .
B34A C29A B31A 110(4) . .
C30A C29A B32A 104(4) . .
B34A C29A B32A 65(3) . .
B31A C29A B32A 56(3) . .
C30A C29A Co2 75(2) . .
B34A C29A Co2 69(2) . .
B31A C29A Co2 127(3) . .
B32A C29A Co2 129(3) . .
B33A B29A B35 58(3) . .
B33A B29A B36A 111(4) . .
B35 B29A B36A 65(3) . .
B33A B29A B28A 62(3) . .
B35 B29A B28A 109(4) . .
B36A B29A B28A 109(4) . .
B33A B29A B30A 107(4) . .
B35 B29A B30A 112(3) . .
B36A B29A B30A 62(3) . .
B28A B29A B30A 56(3) . .
B31A C30A C29A 67(3) . .
B31A C30A B30A 65(3) . .
C29A C30A B30A 117(3) . .
B31A C30A B36A 116(4) . .
C29A C30A B36A 109(3) . .
B30A C30A B36A 64(3) . .
B31A C30A Co2 122(3) . .
C29A C30A Co2 59.2(19) . .
B30A C30A Co2 124(3) . .
B36A C30A Co2 66.3(18) . .
C30A B30A B28A 105(4) . .
C30A B30A B31A 55(3) . .
B28A B30A B31A 62(3) . .
C30A B30A B29A 101(4) . .
B28A B30A B29A 61(3) . .
B31A B30A B29A 106(4) . .
C30A B30A B36A 60(3) . .
B28A B30A B36A 109(4) . .
B31A B30A B36A 105(4) . .
B29A B30A B36A 57(3) . .
C30A B31A B32A 111(5) . .
C30A B31A C29A 57(3) . .
B32A B31A C29A 64(4) . .
C30A B31A B30A 61(3) . .
B32A B31A B30A 112(5) . .
C29A B31A B30A 106(4) . .
C30A B31A B28A 106(4) . .
B32A B31A B28A 64(4) . .
C29A B31A B28A 109(4) . .
B30A B31A B28A 57(3) . .
B31A B32A C29A 61(4) . .
B31A B32A B28A 62(4) . .
C29A B32A B28A 105(4) . .
B31A B32A B34A 104(4) . .
C29A B32A B34A 53(3) . .
B28A B32A B34A 104(4) . .
B31A B32A B33A 105(5) . .
C29A B32A B33A 97(4) . .
B28A B32A B33A 58(3) . .
B34A B32A B33A 56(3) . .
B35 B33A B29A 62(3) . .
B35 B33A B34A 59(3) . .
B29A B33A B34A 108(4) . .
B35 B33A B28A 112(4) . .
B29A B33A B28A 62(4) . .
B34A B33A B28A 109(4) . .
B35 B33A B32A 110(4) . .
B29A B33A B32A 109(4) . .
B34A B33A B32A 61(3) . .
B28A B33A B32A 60(3) . .
C29A B34A B35 107(3) . .
C29A B34A B33A 109(4) . .
B35 B34A B33A 57(3) . .
C29A B34A B32A 62(3) . .
B35 B34A B32A 110(3) . .
B33A B34A B32A 63(3) . .
C29A B34A Co2 62(2) . .
B35 B34A Co2 68.0(17) . .
B33A B34A Co2 119(3) . .
B32A B34A Co2 120(3) . .
B29A B36A C30A 103(3) . .
B29A B36A B30A 62(3) . .
C30A B36A B30A 57(3) . .
B29A B36A B35 57(2) . .
C30A B36A B35 101(3) . .
B30A B36A B35 105(3) . .
B29A B36A Co2 114(3) . .
C30A B36A Co2 65.4(19) . .
B30A B36A Co2 117(3) . .
B35 B36A Co2 62.2(16) . .
N1 C1B C3A 104(3) . 3_755
N1 C2B C1A 110(3) . 3_755
N1 C2B C3B 96(2) . 3_755
C1A C2B C3B 28.8(19) 3_755 3_755
N1 C3B C2A 109(3) . 3_755
N1 C3B C2B 90(2) . 3_755
C2A C3B C2B 38.5(18) 3_755 3_755
B32B B28B B31B 68(5) . .
B32B B28B B33B 61(4) . .
B31B B28B B33B 114(6) . .
B32B B28B B30B 114(6) . .
B31B B28B B30B 59(4) . .
B33B B28B B30B 110(5) . .
B32B B28B B29B 111(6) . .
B31B B28B B29B 110(6) . .
B33B B28B B29B 59(4) . .
B30B B28B B29B 61(4) . .
C30B C29B B34B 114(3) . .
C30B C29B B32B 106(3) . .
B34B C29B B32B 68(3) . .
C30B C29B B33B 57(3) . .
B34B C29B B33B 116(4) . .
B32B C29B B33B 59(3) . .
C30B C29B Co2 69(2) . .
B34B C29B Co2 70(2) . .
B32B C29B Co2 130(3) . .
B33B C29B Co2 123(3) . .
C30B B29B B33B 58(4) . .
C30B B29B B28B 100(5) . .
B33B B29B B28B 60(4) . .
C30B B29B B30B 102(4) . .
B33B B29B B30B 108(5) . .
B28B B29B B30B 59(4) . .
C30B B29B B36B 59(4) . .
B33B B29B B36B 109(5) . .
B28B B29B B36B 104(5) . .
B30B B29B B36B 58(4) . .
B33B C30B C29B 66(3) . .
B33B C30B B29B 64(4) . .
C29B C30B B29B 115(4) . .
B33B C30B B36B 120(4) . .
C29B C30B B36B 109(4) . .
B29B C30B B36B 67(4) . .
B33B C30B Co2 127(4) . .
C29B C30B Co2 64(2) . .
B29B C30B Co2 126(3) . .
B36B C30B Co2 64(3) . .
B31B B30B B28B 58(4) . .
B31B B30B B29B 109(5) . .
B28B B30B B29B 60(4) . .
B31B B30B B36B 109(5) . .
B28B B30B B36B 110(5) . .
B29B B30B B36B 64(4) . .
B31B B30B B35 61(3) . .
B28B B30B B35 108(4) . .
B29B B30B B35 112(4) . .
B36B B30B B35 60(3) . .
B28B B31B B30B 62(4) . .
B28B B31B B34B 108(6) . .
B30B B31B B34B 111(5) . .
B28B B31B B35 112(5) . .
B30B B31B B35 62(4) . .
B34B B31B B35 62(3) . .
B28B B31B B32B 55(4) . .
B30B B31B B32B 106(5) . .
B34B B31B B32B 62(4) . .
B35 B31B B32B 111(4) . .
B28B B32B C29B 107(5) . .
B28B B32B B33B 63(4) . .
C29B B32B B33B 64(3) . .
B28B B32B B31B 57(4) . .
C29B B32B B31B 99(4) . .
B33B B32B B31B 108(5) . .
B28B B32B B34B 105(5) . .
C29B B32B B34B 56(3) . .
B33B B32B B34B 111(5) . .
B31B B32B B34B 56(4) . .
C30B B33B B32B 104(5) . .
C30B B33B B29B 59(3) . .
B32B B33B B29B 109(5) . .
C30B B33B B28B 102(5) . .
B32B B33B B28B 56(4) . .
B29B B33B B28B 61(4) . .
C30B B33B C29B 57(3) . .
B32B B33B C29B 57(3) . .
B29B B33B C29B 104(4) . .
B28B B33B C29B 98(4) . .
C29B B34B B31B 104(5) . .
C29B B34B B35 104(4) . .
B31B B34B B35 60(3) . .
C29B B34B B32B 56(3) . .
B31B B34B B32B 61(4) . .
B35 B34B B32B 109(4) . .
C29B B34B Co2 62(2) . .
B31B B34B Co2 115(4) . .
B35 B34B Co2 63(2) . .
B32B B34B Co2 114(4) . .
C30B B36B B30B 98(5) . .
C30B B36B B35 104(5) . .
B30B B36B B35 61(3) . .
C30B B36B B29B 54(4) . .
B30B B36B B29B 58(4) . .
B35 B36B B29B 108(5) . .
C30B B36B Co2 66(3) . .
B30B B36B Co2 116(5) . .
B35 B36B Co2 65(3) . .
B29B B36B Co2 116(5) . .

loop_
_geom_bond_atom_site_label_1
_geom_bond_atom_site_label_2
_geom_bond_distance
_geom_bond_site_symmetry_2
Ag1 N2 2.344(15) .
Ag1 N3 2.347(14) .
Ag1 N8 2.382(18) .
Ag1 N1 2.398(15) .
Co1 C24 2.01(2) .
Co1 C25 2.03(2) .
Co1 C23 2.05(3) .
Co1 C26 2.06(2) .
Co1 B7 2.06(3) .
Co1 B17 2.09(3) .
Co1 B8 2.10(3) .
Co1 B18 2.10(3) .
Co1 B16 2.10(3) .
Co1 B9 2.11(3) .
N1 C2B 1.37(4) .
N1 C1A 1.39(4) .
N1 C3B 1.46(4) .
N1 C2A 1.46(4) .
N1 C1B 1.55(4) .
N1 C3A 1.63(4) .
C1 N3 1.48(2) .
C1 C6 1.53(3) .
B1 B6 1.73(5) .
B1 B2 1.74(5) .
B1 B4 1.75(5) .
B1 B3 1.76(5) .
B1 B5 1.78(4) .
C22 C21 1.61(5) .
Ag2 N5 2.329(15) .
Ag2 N4 2.350(14) .
Ag2 N6 2.372(15) .
Ag2 N7 2.44(3) .
Co2 C29A 1.92(4) .
Co2 C28 1.99(3) .
Co2 C29B 2.02(4) .
Co2 C27 2.030(19) .
Co2 B34A 2.03(4) .
Co2 B26 2.05(4) .
Co2 B27 2.06(3) .
Co2 B36B 2.08(8) .
Co2 B25 2.09(4) .
Co2 B35 2.10(2) .
Co2 C30B 2.11(4) .
Co2 B34B 2.13(6) .
N2 C5 1.42(3) .
N2 C4 1.46(3) .
N2 C12 1.49(3) 4_666
B2 B3 1.61(5) .
B2 C24 1.69(4) .
B2 B7 1.69(4) .
B2 B6 1.82(5) .
N3 C9 1.47(2) .
N3 C8 1.49(3) .
B3 C24 1.68(4) .
B3 B4 1.78(5) .
B3 C23 1.81(4) .
N4 C6 1.47(2) .
N4 C7 1.47(2) .
N4 C10 1.51(2) .
C4 C13 1.56(3) 4_666
B4 B5 1.73(4) .
B4 B9 1.80(4) .
B4 C23 1.81(5) .
N5 C13 1.45(3) .
N5 C14 1.45(3) .
N5 C11 1.46(3) .
C5 C14 1.58(3) 4_666
B5 B9 1.75(3) .
B5 B6 1.76(4) .
B5 B8 1.81(4) .
N6 C15 1.32(3) .
N6 C18 1.33(3) 3_665
N6 C17 1.66(4) 3_665
N6 C16 1.75(4) .
B6 B7 1.70(4) .
B6 B8 1.77(4) .
N7 C21 1.26(4) .
C7 C8 1.51(3) .
B7 C24 1.62(3) .
B7 B8 1.71(4) .
N8 C19 1.09(3) .
B8 B9 1.77(4) .
C9 C10 1.52(3) .
B9 C23 1.84(4) .
B10 B15 1.74(5) .
B10 B12 1.74(5) .
B10 B13 1.79(6) .
B10 B11 1.84(5) .
B10 B14 1.84(5) .
C11 C12 1.54(4) .
B11 C26 1.70(4) .
B11 B12 1.72(5) .
B11 B15 1.79(4) .
B11 B18 1.81(5) .
C12 N2 1.49(3) 4_565
B12 B13 1.74(6) .
B12 B18 1.79(5) .
B12 B17 1.80(5) .
C13 C4 1.56(3) 4_565
B13 B17 1.77(5) .
B13 B16 1.86(5) .
B13 B14 1.90(5) .
C14 C5 1.58(3) 4_565
B14 C25 1.73(4) .
B14 B16 1.78(4) .
B14 B15 1.78(4) .
C15 C18 1.52(4) .
B15 C26 1.74(4) .
B15 C25 1.75(3) .
C16 C17 1.63(5) .
B16 C25 1.70(4) .
B16 B17 1.96(4) .
C17 N6 1.66(4) 3_665
B17 B18 1.72(4) .
C18 N6 1.33(3) 3_665
B18 C26 1.69(4) .
C19 C20 1.51(4) .
B19 B23 1.47(9) .
B19 B22 1.53(9) .
B19 B21 1.75(8) .
B19 B24 1.92(10) .
B19 B20 1.97(9) .
B20 B24 1.71(8) .
B20 B21 1.72(6) .
B20 B27 1.79(6) .
B20 B26 1.84(6) .
B21 C27 1.69(5) .
B21 B22 1.70(6) .
B21 B27 1.79(5) .
B22 C28 1.76(5) .
B22 C27 1.77(4) .
B22 B23 1.82(7) .
C23 C24 1.58(4) .
B23 B25 1.77(7) .
B23 C28 1.84(7) .
B23 B24 1.85(9) .
B24 B26 1.74(8) .
B24 B25 1.92(8) .
C25 C26 1.56(3) .
B25 C28 1.71(5) .
B25 B26 1.78(6) .
B26 B27 1.81(5) .
C27 B27 1.57(4) .
C27 C28 1.62(4) .
B35 B33A 1.66(6) .
B35 B34A 1.70(5) .
B35 B29A 1.72(6) .
B35 B36B 1.80(8) .
B35 B31B 1.80(8) .
B35 B30B 1.82(7) .
B35 B34B 1.84(7) .
B35 B36A 1.87(5) .
C1A C2B 1.55(5) 3_755
C2A C3B 1.58(5) 3_755
C3A C1B 1.56(6) 3_755
B28A B30A 1.71(8) .
B28A B31A 1.80(9) .
B28A B29A 1.81(8) .
B28A B33A 1.81(9) .
B28A B32A 1.85(9) .
C29A C30A 1.61(6) .
C29A B34A 1.64(6) .
C29A B31A 1.76(8) .
C29A B32A 1.81(8) .
B29A B33A 1.70(8) .
B29A B36A 1.74(7) .
B29A B30A 1.83(7) .
C30A B31A 1.60(7) .
C30A B30A 1.71(6) .
C30A B36A 1.77(6) .
B30A B31A 1.78(9) .
B30A B36A 1.84(7) .
B31A B32A 1.67(9) .
B32A B34A 1.86(8) .
B32A B33A 1.89(9) .
B33A B34A 1.77(7) .
C1B C3A 1.56(6) 3_755
C2B C1A 1.55(5) 3_755
C2B C3B 2.00(5) 3_755
C3B C2A 1.58(5) 3_755
C3B C2B 2.00(5) 3_755
B28B B32B 1.64(10) .
B28B B31B 1.69(11) .
B28B B33B 1.76(10) .
B28B B30B 1.76(10) .
B28B B29B 1.78(10) .
C29B C30B 1.65(6) .
C29B B34B 1.68(7) .
C29B B32B 1.69(7) .
C29B B33B 1.80(8) .
B29B C30B 1.67(8) .
B29B B33B 1.75(10) .
B29B B30B 1.79(9) .
B29B B36B 1.90(11) .
C30B B33B 1.65(8) .
C30B B36B 1.77(9) .
B30B B31B 1.71(10) .
B30B B36B 1.80(10) .
B31B B34B 1.77(10) .
B31B B32B 1.86(10) .
B32B B33B 1.72(9) .
B32B B34B 1.87(9) .
